data_2006121
loop_
_publ_author_name
'Sudha, L.'
'Subramanian, K.'
'Steiner, Thomas'
'Koellner, Gertraud'
'Ramakrishnan, V. T. R.'
'Sriraghavan, K.'

_publ_contact_author
;
Prof. T. Steiner
Institut f\"ur Kristallographie
Freie Universit\"at Berlin
Takustrasse 6
D-14195 Berlin
Germany
;
_publ_section_title
;
 5-Dimethylamino-8-methyl-2-quinolone
;
_journal_issue 5
_journal_name_full 'Acta Crystallographica Section C'
_journal_page_first 606
_journal_page_last 607
_journal_paper_doi 10.1107/S0108270196010621
_journal_volume 53
_journal_year 1997
_chemical_formula_moiety 'C12 H14 N2 O'
_chemical_formula_structural 'C12 H14 N2 O'
_chemical_formula_sum 'C12 H14 N2 O'
_chemical_formula_weight 202.25
_chemical_name_common ' 5-(Dimethylamino)-8-methyl-2-quinolone'
_chemical_name_systematic
;
 5-(Dimethylamino)-8-methyl-2-quinolone
;
_space_group_IT_number 14
_symmetry_cell_setting monoclinic
_symmetry_space_group_name_Hall '-P 2yn'
_symmetry_space_group_name_H-M 'P 1 21/n 1'
_audit_creation_method SHELXL
_cell_angle_alpha 90.00
_cell_angle_beta 93.89(3)
_cell_angle_gamma 90.00
_cell_formula_units_Z 4
_cell_length_a 14.133(2)
_cell_length_b 8.642(2)
_cell_length_c 8.7698(11)
_cell_measurement_reflns_used 25
_cell_measurement_temperature 293(2)
_cell_measurement_theta_max 31.9
_cell_measurement_theta_min 10.3
_cell_volume 1068.7(3)
_computing_cell_refinement 'CAD4 Software'
_computing_data_collection 'CAD4 Software (Enraf-Nonus, 1989)'
_computing_data_reduction 'CAD4 Software'
_computing_molecular_graphics 'ORTEPII (Johnson 1976)'
_computing_publication_material SHELXL93
_computing_structure_refinement 'SHELXL93 (Sheldrick, 1993)'
_computing_structure_solution 'SHELXS86 (Sheldrick, 1990)'
_diffrn_ambient_temperature 293(2)
_diffrn_measurement_device 'Enraf-Nonius Turbo-CAD4'
_diffrn_measurement_method '\w--2\q scans'
_diffrn_radiation_monochromator graphite
_diffrn_radiation_source 'fine-focus sealed tube'
_diffrn_radiation_type CuK\a
_diffrn_radiation_wavelength 1.54176
_diffrn_reflns_av_R_equivalents 0.0220
_diffrn_reflns_av_sigmaI/netI 0.0249
_diffrn_reflns_limit_h_max 15
_diffrn_reflns_limit_h_min -15
_diffrn_reflns_limit_k_max 1
_diffrn_reflns_limit_k_min -9
_diffrn_reflns_limit_l_max 1
_diffrn_reflns_limit_l_min -9
_diffrn_reflns_number 1988
_diffrn_reflns_theta_max 59.80
_diffrn_reflns_theta_min 5.77
_diffrn_standards_decay_% 1.4
_diffrn_standards_interval_time 30
_diffrn_standards_number 25
_exptl_absorpt_coefficient_mu 0.650
_exptl_absorpt_correction_T_max 0.995
_exptl_absorpt_correction_T_min 0.759
_exptl_absorpt_correction_type '\y scan (North, Phillips & Mathews, 1968)'
_exptl_crystal_colour colourless
_exptl_crystal_density_diffrn 1.257
_exptl_crystal_density_meas ?
_exptl_crystal_description 'thin plate'
_exptl_crystal_F_000 432
_exptl_crystal_size_max 0.50
_exptl_crystal_size_mid 0.40
_exptl_crystal_size_min 0.03
_refine_diff_density_max 0.144
_refine_diff_density_min -0.177
_refine_ls_extinction_method none
_refine_ls_goodness_of_fit_all 1.095
_refine_ls_goodness_of_fit_obs 1.197
_refine_ls_hydrogen_treatment refU
_refine_ls_matrix_type full
_refine_ls_number_parameters 153
_refine_ls_number_reflns 1578
_refine_ls_number_restraints 0
_refine_ls_restrained_S_all 1.095
_refine_ls_restrained_S_obs 1.197
_refine_ls_R_factor_all 0.0572
_refine_ls_R_factor_obs .0446
_refine_ls_shift/esd_max 0.000
_refine_ls_shift/esd_mean 0.000
_refine_ls_structure_factor_coef Fsqd
_refine_ls_weighting_details 'w = 1/[\s^2^(Fo^2^)+(0.0680P)^2^+0.2396P] where P=(Fo^2^+2Fc^2^)/3'
_refine_ls_weighting_scheme calc
_refine_ls_wR_factor_all 0.1270
_refine_ls_wR_factor_obs .1222
_reflns_number_observed 1257
_reflns_number_total 1578
_reflns_observed_criterion >2sigma(I)
_cod_data_source_file jz1147.cif
_cod_data_source_block shelxl
_cod_depositor_comments
;
The following automatic conversions were performed:

'_exptl_crystal_density_meas' value 'not measured' was changed to '?'
- the value is perceived as not measured.

Automatic conversion script
Id: cif_fix_values 3008 2015-01-20 13:52:24Z robertas 

The following automatic conversions were performed:

'_refine_ls_weighting_scheme' value 'calc w =
1/[\s^2^(Fo^2^)+(0.0680P)^2^+0.2396P] where P=(Fo^2^+2Fc^2^)/3' was
changed to 'calc'. New tag '_refine_ls_weighting_details' was
created. The value of the new tag was set to 'w =
1/[\s^2^(Fo^2^)+(0.0680P)^2^+0.2396P] where P=(Fo^2^+2Fc^2^)/3'.

Automatic conversion script
Id: cif_fix_values 3143 2015-03-26 13:38:13Z robertas 
;
_cod_original_sg_symbol_H-M 'P 21/n'
_cod_database_code 2006121

loop_
_symmetry_equiv_pos_as_xyz
'x, y, z'
'-x+1/2, y+1/2, -z+1/2'
'-x, -y, -z'
'x-1/2, -y-1/2, z-1/2'

loop_
_atom_site_aniso_label
_atom_site_aniso_U_11
_atom_site_aniso_U_22
_atom_site_aniso_U_33
_atom_site_aniso_U_12
_atom_site_aniso_U_13
_atom_site_aniso_U_23
N1 .0403(9) .0372(9) .0417(9) -.0062(7) -.0036(7) .0020(7)
C2 .0455(11) .0367(12) .0455(11) -.0024(9) -.0041(9) .0052(9)
O2 .0758(11) .0448(10) .0651(10) -.0204(8) -.0197(8) .0166(8)
C3 .0434(11) .0384(11) .0451(11) -.0011(9) -.0077(9) .0045(9)
C4 .0374(10) .0392(11) .0446(11) -.0026(9) -.0030(8) -.0027(9)
C5 .0451(11) .0359(11) .0397(11) -.0034(9) .0054(8) -.0019(9)
C6 .0565(13) .0358(11) .0482(12) -.0040(10) .0014(10) .0063(9)
C7 .0503(12) .0486(13) .0431(11) .0054(10) -.0023(9) .0093(10)
C8 .0355(10) .0438(12) .0404(11) .0016(9) -.0002(8) -.0001(9)
C8' .0455(12) .0544(14) .0527(13) -.0021(10) -.0098(10) .0071(11)
C9 .0344(10) .0335(10) .0379(10) .0022(8) .0045(8) .0001(8)
C10 .0368(10) .0346(10) .0366(10) .0003(8) .0024(8) -.0021(8)
N11 .0556(11) .0389(10) .0492(10) -.0141(8) .0000(8) .0011(8)
C12 .0498(14) .075(2) .078(2) -.0139(13) .0073(12) -.0026(15)
C13 .087(2) .0485(14) .068(2) -.0212(13) .0015(14) .0040(12)

loop_
_atom_site_label
_atom_site_fract_x
_atom_site_fract_y
_atom_site_fract_z
_atom_site_U_iso_or_equiv
_atom_site_thermal_displace_type
_atom_site_calc_flag
_atom_site_refinement_flags
_atom_site_occupancy
_atom_site_disorder_group
_atom_site_type_symbol
N1 .55305(11) .2095(2) .4686(2) .0400(4) Uani d . 1 . N
H1 .50344(11) .1488(2) .4209(2) .067(7) Uiso calc R 1 . H
C2 .59998(14) .1508(2) .5968(2) .0429(5) Uani d . 1 . C
O2 .57727(11) .0242(2) .6505(2) .0630(5) Uani d . 1 . O
C3 .67573(13) .2451(2) .6644(2) .0428(5) Uani d . 1 . C
H3 .71155(13) .2093(2) .7602(2) .048(6) Uiso calc R 1 . H
C4 .69918(13) .3800(2) .6013(2) .0407(5) Uani d . 1 . C
H4 .75317(13) .4412(2) .6499(2) .043(5) Uiso calc R 1 . H
C5 .67126(14) .5826(2) .3989(2) .0401(5) Uani d . 1 . C
C6 .61288(14) .6375(2) .2785(2) .0470(5) Uani d . 1 . C
H6 .62581(14) .7406(2) .2325(2) .051(6) Uiso calc R 1 . H
C7 .53589(15) .5495(2) .2210(2) .0476(5) Uani d . 1 . C
H7 .49460(15) .5926(2) .1340(2) .056(6) Uiso calc R 1 . H
C8 .51379(13) .4069(2) .2774(2) .0400(5) Uani d . 1 . C
C8' .43036(14) .3155(3) .2115(2) .0515(6) Uani d . 1 . C
H8'1 .3855(5) .2961(14) .2928(5) .076(8) Uiso calc R 1 . H
H8'2 .4528(2) .2145(7) .1719(15) .071(7) Uiso calc R 1 . H
H8'3 .3972(6) .3752(8) .1260(11) .073(7) Uiso calc R 1 . H
C9 .57229(12) .3515(2) .4024(2) .0352(5) Uani d . 1 . C
C10 .64890(12) .4389(2) .4659(2) .0360(5) Uani d . 1 . C
N11 .75160(12) .6656(2) .4625(2) .0481(5) Uani d . 1 . N
C12 .8436(2) .5948(3) .4322(3) .0677(7) Uani d . 1 . C
H12A .8947(2) .6407(14) .5026(14) .091(9) Uiso calc R 1 . H
H12B .8577(6) .6151(17) .3239(6) .111(11) Uiso calc R 1 . H
H12C .8405(4) .4806(4) .4498(19) .092(9) Uiso calc R 1 . H
C13 .7521(2) .8310(3) .4308(3) .0682(7) Uani d . 1 . C
H13A .8053(7) .8811(4) .4936(13) .067(7) Uiso calc R 1 . H
H13B .6904(5) .8773(4) .4573(17) .092(9) Uiso calc R 1 . H
H13C .7608(11) .8481(3) .3199(4) .104(10) Uiso calc R 1 . H

loop_
_atom_type_symbol
_atom_type_description
_atom_type_scat_dispersion_real
_atom_type_scat_dispersion_imag
_atom_type_scat_source
C C 0.0181 0.0091 'International Tables Vol C Tables 4.2.6.8 and 6.1.1.4'
H H 0.0000 0.0000 'International Tables Vol C Tables 4.2.6.8 and 6.1.1.4'
O O 0.0492 0.0322 'International Tables Vol C Tables 4.2.6.8 and 6.1.1.4'
N N 0.0311 0.0180 'International Tables Vol C Tables 4.2.6.8 and 6.1.1.4'

loop_
_geom_angle_atom_site_label_1
_geom_angle_atom_site_label_2
_geom_angle_atom_site_label_3
_geom_angle
_geom_angle_publ_flag
C2 N1 C9 125.0(2) ?
C2 N1 H1 117.50(11) ?
C9 N1 H1 117.50(10) ?
O2 C2 N1 121.1(2) ?
O2 C2 C3 123.1(2) yes
N1 C2 C3 115.8(2) yes
C4 C3 C2 121.3(2) ?
C4 C3 H3 119.36(12) ?
C2 C3 H3 119.36(11) ?
C3 C4 C10 121.8(2) ?
C3 C4 H4 119.10(12) ?
C10 C4 H4 119.10(11) ?
C6 C5 C10 118.7(2) ?
C6 C5 N11 123.1(2) ?
C10 C5 N11 118.2(2) ?
C5 C6 C7 120.1(2) ?
C5 C6 H6 119.97(12) ?
C7 C6 H6 119.97(12) ?
C8 C7 C6 123.4(2) ?
C8 C7 H7 118.29(12) ?
C6 C7 H7 118.29(12) ?
C7 C8 C9 116.7(2) ?
C7 C8 C8' 121.7(2) ?
C9 C8 C8' 121.6(2) ?
C8 C8' H8'1 109.47(11) ?
C8 C8' H8'2 109.47(11) ?
H8'1 C8' H8'2 109.5 ?
C8 C8' H8'3 109.47(11) ?
H8'1 C8' H8'3 109.5 ?
H8'2 C8' H8'3 109.5 ?
N1 C9 C10 118.4(2) ?
N1 C9 C8 120.2(2) ?
C10 C9 C8 121.4(2) ?
C9 C10 C5 119.6(2) ?
C9 C10 C4 117.6(2) ?
C5 C10 C4 122.8(2) yes
C5 N11 C13 115.7(2) ?
C5 N11 C12 114.2(2) ?
C13 N11 C12 110.9(2) ?
N11 C12 H12A 109.47(12) ?
N11 C12 H12B 109.47(13) ?
H12A C12 H12B 109.5 ?
N11 C12 H12C 109.47(12) ?
H12A C12 H12C 109.5 ?
H12B C12 H12C 109.5 ?
N11 C13 H13A 109.47(13) ?
N11 C13 H13B 109.47(14) ?
H13A C13 H13B 109.5 ?
N11 C13 H13C 109.47(13) ?
H13A C13 H13C 109.5 ?
H13B C13 H13C 109.5 ?

loop_
_geom_bond_atom_site_label_1
_geom_bond_atom_site_label_2
_geom_bond_site_symmetry_2
_geom_bond_distance
_geom_bond_publ_flag
N1 C2 . 1.364(2) yes
N1 C9 . 1.393(2) yes
N1 H1 . .95 ?
C2 O2 . 1.242(2) yes
C2 C3 . 1.440(3) yes
C3 C4 . 1.342(3) yes
C3 H3 . 1.00 ?
C4 C10 . 1.435(3) ?
C4 H4 . 1.00 ?
C5 C6 . 1.379(3) ?
C5 C10 . 1.419(3) ?
C5 N11 . 1.424(2) yes
C6 C7 . 1.394(3) ?
C6 H6 . 1.00 ?
C7 C8 . 1.372(3) ?
C7 H7 . 1.00 ?
C8 C9 . 1.411(3) ?
C8 C8' . 1.502(3) ?
C8' H8'1 . 1.00 ?
C8' H8'2 . 1.00 ?
C8' H8'3 . 1.00 ?
C9 C10 . 1.404(3) ?
N11 C13 . 1.456(3) yes
N11 C12 . 1.476(3) yes
C12 H12A . 1.00 ?
C12 H12B . 1.00 ?
C12 H12C . 1.00 ?
C13 H13A . 1.00 ?
C13 H13B . 1.00 ?
C13 H13C . 1.00 ?

loop_
_geom_torsion_atom_site_label_1
_geom_torsion_atom_site_label_2
_geom_torsion_atom_site_label_3
_geom_torsion_atom_site_label_4
_geom_torsion
_geom_torsion_publ_flag
C6 C5 N11 C12 -110.7(2) yes
C6 C5 N11 C13 19.9(3) yes

loop_
_cod_related_entry_id
_cod_related_entry_database
_cod_related_entry_code
1 ChemSpider 21137746
